data_2210636
loop_
_publ_author_name
'Yang, Lin'
'Jiang, Ning-Yi'
'Chen, Xue-Hui'
'Li, Song-Lin'

_publ_section_title
Poly[diaquabis[\m-1-(carboxylatomethyl)pyridinium-4-carboxylato-\k^2^<i>O</i>^1^:<i>O</i>^3^]cobalt(II)]
_journal_coeditor_code HB2148
_journal_issue 10
_journal_name_full 'Acta Crystallographica Section E'
_journal_page_first m2636
_journal_page_last m2638
_journal_paper_doi 10.1107/S1600536806037603
_journal_volume 62
_journal_year 2006
_chemical_formula_iupac '[Co (C8 H6 N O4)2 (H2 O)2]'
_chemical_formula_moiety 'C16 H16 Co N2 O10'
_chemical_formula_sum 'C16 H16 Co N2 O10'
_chemical_formula_weight 455.24
_chemical_name_systematic
;
Poly[diaquabis[\m-1-(carboxylatomethyl)pyridinium-4-carboxylato-
\k^2^O^1^:O^3^]cobalt(II)]
;
_space_group_IT_number 14
_symmetry_cell_setting monoclinic
_symmetry_space_group_name_Hall '-P 2ybc'
_symmetry_space_group_name_H-M 'P 1 21/c 1'
_atom_sites_solution_hydrogens mixed
_atom_sites_solution_primary direct
_atom_sites_solution_secondary difmap
_audit_creation_method SHELXL-97
_cell_angle_alpha 90.00
_cell_angle_beta 117.378(5)
_cell_angle_gamma 90.00
_cell_formula_units_Z 2
_cell_length_a 7.5954(5)
_cell_length_b 16.901(4)
_cell_length_c 7.2755(5)
_cell_measurement_reflns_used 25
_cell_measurement_temperature 296(2)
_cell_measurement_theta_max 20.02
_cell_measurement_theta_min 2.99
_cell_volume 829.3(2)
_computing_cell_refinement XSCANS
_computing_data_collection 'XSCANS (Siemens, 1994)'
_computing_data_reduction XSCANS
_computing_molecular_graphics 'SHELXTL (Bruker, 1997)'
_computing_publication_material SHELXTL
_computing_structure_refinement 'SHELXL97 (Sheldrick, 1997)'
_computing_structure_solution 'SHELXS97 (Sheldrick, 1997)'
_diffrn_ambient_temperature 296(2)
_diffrn_measured_fraction_theta_full 1.000
_diffrn_measured_fraction_theta_max 1.000
_diffrn_measurement_device_type 'Siemens P4'
_diffrn_measurement_method \w
_diffrn_radiation_monochromator graphite
_diffrn_radiation_source 'fine-focus sealed tube'
_diffrn_radiation_type MoK\a
_diffrn_radiation_wavelength 0.71073
_diffrn_reflns_av_R_equivalents 0.0177
_diffrn_reflns_av_sigmaI/netI 0.0252
_diffrn_reflns_limit_h_max 8
_diffrn_reflns_limit_h_min -9
_diffrn_reflns_limit_k_max 1
_diffrn_reflns_limit_k_min -21
_diffrn_reflns_limit_l_max 9
_diffrn_reflns_limit_l_min 0
_diffrn_reflns_number 2090
_diffrn_reflns_theta_full 27.00
_diffrn_reflns_theta_max 27.00
_diffrn_reflns_theta_min 2.41
_diffrn_standards_decay_% 3.28
_diffrn_standards_interval_count 120
_diffrn_standards_number 3
_exptl_absorpt_coefficient_mu 1.102
_exptl_absorpt_correction_T_max 0.826
_exptl_absorpt_correction_T_min 0.794
_exptl_absorpt_correction_type psi-scan
_exptl_absorpt_process_details '(North <i>et al.</i>,  1968)'
_exptl_crystal_colour pink
_exptl_crystal_density_diffrn 1.823
_exptl_crystal_density_method 'not measured'
_exptl_crystal_description block
_exptl_crystal_F_000 466
_exptl_crystal_size_max 0.22
_exptl_crystal_size_mid 0.22
_exptl_crystal_size_min 0.18
_refine_diff_density_max 0.357
_refine_diff_density_min -0.364
_refine_ls_extinction_coef 0.0153(17)
_refine_ls_extinction_expression Fc^*^=kFc[1+0.001xFc^2^\l^3^/sin(2\q)]^-1/4^
_refine_ls_extinction_method SHELXL97
_refine_ls_goodness_of_fit_ref 1.089
_refine_ls_hydrogen_treatment constr
_refine_ls_matrix_type full
_refine_ls_number_parameters 134
_refine_ls_number_reflns 1815
_refine_ls_number_restraints 0
_refine_ls_restrained_S_all 1.089
_refine_ls_R_factor_all 0.0399
_refine_ls_R_factor_gt 0.0308
_refine_ls_shift/su_max 0.000
_refine_ls_shift/su_mean 0.000
_refine_ls_structure_factor_coef Fsqd
_refine_ls_weighting_details 'calc w=1/[\s^2^(Fo^2^)+(0.03P)^2^+0.536P] where P=(Fo^2^+2Fc^2^)/3'
_refine_ls_weighting_scheme calc
_refine_ls_wR_factor_gt 0.0688
_refine_ls_wR_factor_ref 0.0724
_reflns_number_gt 1550
_reflns_number_total 1815
_reflns_threshold_expression I>2\s(I)
_cod_data_source_file hb2148.cif
_cod_data_source_block I
_cod_depositor_comments
;
The following automatic conversions were performed:

'_atom_sites_solution_hydrogens' value 'difmap and geom' was changed
to 'mixed'.

Automatic conversion script
Id: cif_fix_values 6452 2018-10-05 10:23:21Z andrius 
;
_cod_original_cell_volume 829.32(19)
_cod_original_sg_symbol_H-M 'P 21/c'
_cod_database_code 2210636
_cod_database_fobs_code 2210636

loop_
_symmetry_equiv_pos_as_xyz
'x, y, z'
'-x, y+1/2, -z+1/2'
'-x, -y, -z'
'x, -y-1/2, z-1/2'

loop_
_atom_site_type_symbol
_atom_site_label
_atom_site_fract_x
_atom_site_fract_y
_atom_site_fract_z
_atom_site_U_iso_or_equiv
_atom_site_adp_type
_atom_site_calc_flag
_atom_site_refinement_flags
_atom_site_occupancy
Co Co1 0.5000 0.5000 0.0000 0.01667(13) Uani d S 1
O O1W 0.2914(2) 0.56593(8) 0.0644(2) 0.0232(3) Uani d . 1
H H1WB 0.3050 0.5635 0.2008 0.035 Uiso d R 1
H H1WA 0.3342 0.6177 0.0531 0.035 Uiso d R 1
O O1 0.3785(2) 0.39410(8) 0.0432(2) 0.0244(3) Uani d . 1
O O2 0.5445(2) 0.30181(9) -0.0367(3) 0.0338(4) Uani d . 1
C C1 0.4039(3) 0.32543(12) -0.0069(3) 0.0198(4) Uani d . 1
C C2 0.2446(3) 0.26546(11) -0.0403(3) 0.0185(4) Uani d . 1
C C3 0.0615(3) 0.28745(12) -0.0571(3) 0.0222(4) Uani d . 1
H H3A 0.0354 0.3403 -0.0432 0.027 Uiso calc R 1
C C4 -0.0815(3) 0.23052(13) -0.0945(3) 0.0256(5) Uani d . 1
H H4A -0.2026 0.2443 -0.1003 0.031 Uiso calc R 1
C C5 -0.0426(3) 0.15315(12) -0.1232(3) 0.0229(4) Uani d . 1
H H5A -0.1384 0.1145 -0.1494 0.027 Uiso calc R 1
C C6 0.2770(3) 0.18703(11) -0.0687(3) 0.0188(4) Uani d . 1
H H1A 0.3993 0.1714 -0.0568 0.023 Uiso calc R 1
N N1 0.1329(3) 0.13312(9) -0.1134(3) 0.0187(3) Uani d . 1
C C7 0.1639(3) 0.05182(11) -0.1694(3) 0.0215(4) Uani d . 1
H H7A 0.2351 0.0553 -0.2507 0.026 Uiso calc R 1
H H7B 0.0353 0.0286 -0.2568 0.026 Uiso calc R 1
C C8 0.2773(3) -0.00384(12) 0.0126(3) 0.0191(4) Uani d . 1
O O3 0.2943(2) 0.01652(9) 0.1861(2) 0.0257(3) Uani d . 1
O O4 0.3343(2) -0.06625(9) -0.0338(2) 0.0291(4) Uani d . 1

loop_
_atom_site_aniso_label
_atom_site_aniso_U_11
_atom_site_aniso_U_22
_atom_site_aniso_U_33
_atom_site_aniso_U_12
_atom_site_aniso_U_13
_atom_site_aniso_U_23
Co1 0.0199(2) 0.01335(19) 0.0173(2) -0.00245(15) 0.00900(15) -0.00178(15)
O1W 0.0273(8) 0.0194(7) 0.0256(8) -0.0031(6) 0.0146(7) -0.0007(6)
O1 0.0350(9) 0.0161(7) 0.0276(8) -0.0070(6) 0.0191(7) -0.0051(6)
O2 0.0287(8) 0.0207(7) 0.0602(12) -0.0021(7) 0.0274(8) -0.0012(7)
C1 0.0230(10) 0.0170(9) 0.0175(10) -0.0036(8) 0.0078(8) 0.0002(8)
C2 0.0222(10) 0.0168(9) 0.0153(9) -0.0022(8) 0.0076(8) -0.0006(7)
C3 0.0252(10) 0.0184(9) 0.0238(11) 0.0009(8) 0.0118(9) -0.0049(8)
C4 0.0198(10) 0.0306(11) 0.0273(11) -0.0013(9) 0.0118(9) -0.0049(9)
C5 0.0227(10) 0.0241(10) 0.0237(11) -0.0064(8) 0.0122(9) -0.0025(8)
C6 0.0185(9) 0.0185(9) 0.0193(10) -0.0005(8) 0.0085(8) 0.0011(8)
N1 0.0244(8) 0.0146(8) 0.0167(8) -0.0012(7) 0.0091(7) 0.0014(6)
C7 0.0294(11) 0.0140(9) 0.0197(10) -0.0003(8) 0.0101(9) -0.0014(8)
C8 0.0186(9) 0.0172(9) 0.0217(9) -0.0031(8) 0.0093(8) 0.0015(8)
O3 0.0293(8) 0.0270(8) 0.0192(7) 0.0048(6) 0.0098(6) 0.0027(6)
O4 0.0389(9) 0.0200(7) 0.0312(9) 0.0073(7) 0.0185(8) 0.0030(7)

loop_
_atom_type_symbol
_atom_type_description
_atom_type_scat_dispersion_real
_atom_type_scat_dispersion_imag
_atom_type_scat_source
C C 0.0033 0.0016 'International Tables Vol C Tables 4.2.6.8 and 6.1.1.4'
H H 0.0000 0.0000 'International Tables Vol C Tables 4.2.6.8 and 6.1.1.4'
N N 0.0061 0.0033 'International Tables Vol C Tables 4.2.6.8 and 6.1.1.4'
O O 0.0106 0.0060 'International Tables Vol C Tables 4.2.6.8 and 6.1.1.4'
Co Co 0.3494 0.9721 'International Tables Vol C Tables 4.2.6.8 and 6.1.1.4'

loop_
_geom_angle_atom_site_label_1
_geom_angle_atom_site_label_2
_geom_angle_atom_site_label_3
_geom_angle_site_symmetry_1
_geom_angle_site_symmetry_3
_geom_angle
_geom_angle_publ_flag
O1 Co1 O1 3_665 . 180.0 n
O1 Co1 O3 3_665 4_565 96.23(6) ?
O1 Co1 O3 . 4_565 83.77(6) n
O1 Co1 O3 3_665 2_655 83.77(6) ?
O1 Co1 O3 . 2_655 96.23(6) n
O3 Co1 O3 4_565 2_655 180.0000(10) n
O1 Co1 O1W 3_665 3_665 89.46(5) ?
O1 Co1 O1W . 3_665 90.54(5) n
O3 Co1 O1W 4_565 3_665 87.08(6) ?
O3 Co1 O1W 2_655 3_665 92.92(6) ?
O1 Co1 O1W 3_665 . 90.54(5) ?
O1 Co1 O1W . . 89.46(5) n
O3 Co1 O1W 4_565 . 92.92(6) n
O3 Co1 O1W 2_655 . 87.08(6) n
O1W Co1 O1W 3_665 . 180.0000(10) n
Co1 O1W H1WB . . 117.8 ?
Co1 O1W H1WA . . 98.2 ?
H1WB O1W H1WA . . 104.6 ?
C1 O1 Co1 . . 127.29(13) n
O2 C1 O1 . . 127.07(19) n
O2 C1 C2 . . 116.34(17) ?
O1 C1 C2 . . 116.58(18) ?
C6 C2 C3 . . 118.92(18) ?
C6 C2 C1 . . 118.92(18) ?
C3 C2 C1 . . 122.02(18) ?
C4 C3 C2 . . 119.73(19) ?
C4 C3 H3A . . 120.1 ?
C2 C3 H3A . . 120.1 ?
C5 C4 C3 . . 119.14(19) ?
C5 C4 H4A . . 120.4 ?
C3 C4 H4A . . 120.4 ?
N1 C5 C4 . . 120.48(19) ?
N1 C5 H5A . . 119.8 ?
C4 C5 H5A . . 119.8 ?
N1 C6 C2 . . 120.36(18) ?
N1 C6 H1A . . 119.8 ?
C2 C6 H1A . . 119.8 ?
C6 N1 C5 . . 121.28(17) ?
C6 N1 C7 . . 118.69(17) ?
C5 N1 C7 . . 119.85(17) ?
N1 C7 C8 . . 115.51(16) ?
N1 C7 H7A . . 108.4 ?
C8 C7 H7A . . 108.4 ?
N1 C7 H7B . . 108.4 ?
C8 C7 H7B . . 108.4 ?
H7A C7 H7B . . 107.5 ?
O4 C8 O3 . . 128.08(19) ?
O4 C8 C7 . . 114.53(17) ?
O3 C8 C7 . . 117.31(17) ?
C8 O3 Co1 . 2_645 137.20(14) ?

loop_
_geom_bond_atom_site_label_1
_geom_bond_atom_site_label_2
_geom_bond_site_symmetry_2
_geom_bond_distance
_geom_bond_publ_flag
Co1 O1 3_665 2.1025(14) ?
Co1 O1 . 2.1025(14) y
Co1 O3 4_565 2.1101(15) y
Co1 O3 2_655 2.1101(15) ?
Co1 O1W 3_665 2.1573(14) ?
Co1 O1W . 2.1573(14) y
O1W H1WB . 0.9501 ?
O1W H1WA . 0.9500 ?
C1 O1 . 1.258(2) y
C1 O2 . 1.249(3) y
C1 C2 . 1.510(3) ?
C2 C6 . 1.381(3) ?
C2 C3 . 1.390(3) ?
C3 C4 . 1.381(3) ?
C3 H3A . 0.9300 ?
C4 C5 . 1.378(3) ?
C4 H4A . 0.9300 ?
C5 N1 . 1.345(3) ?
C5 H5A . 0.9300 ?
C6 N1 . 1.344(3) ?
C6 H1A . 0.9300 ?
N1 C7 . 1.482(2) ?
C7 C8 . 1.526(3) ?
C7 H7A . 0.9700 ?
C7 H7B . 0.9700 ?
C8 O4 . 1.244(2) y
C8 O3 . 1.257(2) y
O3 Co1 2_645 2.1101(15) ?

loop_
_geom_hbond_atom_site_label_D
_geom_hbond_atom_site_label_H
_geom_hbond_atom_site_label_A
_geom_hbond_site_symmetry_A
_geom_hbond_distance_DH
_geom_hbond_distance_HA
_geom_hbond_distance_DA
_geom_hbond_angle_DHA
_geom_hbond_publ_flag
O1W H1WA O2 3_665 0.95 1.68 2.612(2) 167 y
O1W H1WB O4 4_566 0.95 1.84 2.788(2) 176 y

loop_
_geom_torsion_atom_site_label_1
_geom_torsion_atom_site_label_2
_geom_torsion_atom_site_label_3
_geom_torsion_atom_site_label_4
_geom_torsion_site_symmetry_1
_geom_torsion_site_symmetry_4
_geom_torsion
O3 Co1 O1 C1 4_565 . 72.80(17)
O3 Co1 O1 C1 2_655 . -107.20(17)
O1W Co1 O1 C1 3_665 . -14.20(17)
O1W Co1 O1 C1 . . 165.80(17)
Co1 O1 C1 O2 . . 22.1(3)
Co1 O1 C1 C2 . . -156.14(13)
O2 C1 C2 C6 . . 9.9(3)
O1 C1 C2 C6 . . -171.61(18)
O2 C1 C2 C3 . . -165.7(2)
O1 C1 C2 C3 . . 12.8(3)
C6 C2 C3 C4 . . 2.2(3)
C1 C2 C3 C4 . . 177.8(2)
C2 C3 C4 C5 . . -2.7(3)
C3 C4 C5 N1 . . 0.5(3)
C3 C2 C6 N1 . . 0.5(3)
C1 C2 C6 N1 . . -175.22(17)
C2 C6 N1 C5 . . -2.8(3)
C2 C6 N1 C7 . . 172.20(18)
C4 C5 N1 C6 . . 2.3(3)
C4 C5 N1 C7 . . -172.63(19)
C6 N1 C7 C8 . . 84.9(2)
C5 N1 C7 C8 . . -100.1(2)
N1 C7 C8 O4 . . -167.17(17)
N1 C7 C8 O3 . . 15.9(3)
O4 C8 O3 Co1 . 2_645 33.1(3)
C7 C8 O3 Co1 . 2_645 -150.42(15)
